data_4133525
loop_
_publ_author_name
'Zhang, Hong-Hao'
'Zhao, Jia-Jia'
'Yu, Shouyun'

_publ_section_title
;
 Enantioselective Allylic Alkylation with 4-Alkyl-1,4-dihydro-pyridines
 Enabled by Photoredox/Palladium Cocatalysis.
;
_journal_issue 49
_journal_name_full 'Journal of the American Chemical Society'
_journal_page_first 16914
_journal_page_last 16919
_journal_paper_doi 10.1021/jacs.8b10766
_journal_volume 140
_journal_year 2018
_chemical_absolute_configuration rmad
_chemical_formula_moiety '2(C19 H21 N O2)'
_chemical_formula_sum 'C38 H42 N2 O4'
_chemical_formula_weight 590.73
_space_group_crystal_system orthorhombic
_space_group_IT_number 19
_space_group_name_Hall 'P 2ac 2ab'
_space_group_name_H-M_alt 'P 21 21 21'
_atom_sites_solution_hydrogens geom
_atom_sites_solution_primary dual
_audit_creation_date 2018-09-21
_audit_creation_method
;
Olex2 1.2
(compiled 2018.05.29 svn.r3508 for OlexSys, GUI svn.r5506)
;
_cell_angle_alpha 90
_cell_angle_beta 90
_cell_angle_gamma 90
_cell_formula_units_Z 4
_cell_length_a 9.6036(5)
_cell_length_b 47.197(2)
_cell_length_c 7.3012(4)
_cell_measurement_reflns_used 9891
_cell_measurement_temperature 170(2)
_cell_measurement_theta_max 54.776
_cell_measurement_theta_min 4.075
_cell_volume 3309.4(3)
_computing_cell_refinement 'SAINT v8.37A (Bruker, 2015)'
_computing_data_reduction 'SAINT v8.37A (Bruker, 2015)'
_computing_molecular_graphics 'Olex2 (Dolomanov et al., 2009)'
_computing_publication_material 'Olex2 (Dolomanov et al., 2009)'
_computing_structure_refinement 'ShelXL (Sheldrick, 2015)'
_computing_structure_solution 'ShelXT (Sheldrick, 2015)'
_diffrn_ambient_temperature 170.01
_diffrn_measured_fraction_theta_full 0.969
_diffrn_measured_fraction_theta_max 0.966
_diffrn_measurement_device_type 'Bruker APEX-II CCD'
_diffrn_measurement_method '\f and \w scans'
_diffrn_radiation_type GaK\a
_diffrn_radiation_wavelength 1.34139
_diffrn_reflns_av_R_equivalents 0.0676
_diffrn_reflns_av_unetI/netI 0.0685
_diffrn_reflns_Laue_measured_fraction_full 0.969
_diffrn_reflns_Laue_measured_fraction_max 0.966
_diffrn_reflns_limit_h_max 11
_diffrn_reflns_limit_h_min -11
_diffrn_reflns_limit_k_max 57
_diffrn_reflns_limit_k_min -57
_diffrn_reflns_limit_l_max 8
_diffrn_reflns_limit_l_min -6
_diffrn_reflns_number 18360
_diffrn_reflns_point_group_measured_fraction_full 0.940
_diffrn_reflns_point_group_measured_fraction_max 0.935
_diffrn_reflns_theta_full 53.594
_diffrn_reflns_theta_max 55.281
_diffrn_reflns_theta_min 4.324
_diffrn_standards_number 0
_exptl_absorpt_coefficient_mu 0.389
_exptl_absorpt_correction_T_max 0.7508
_exptl_absorpt_correction_T_min 0.3299
_exptl_absorpt_correction_type multi-scan
_exptl_absorpt_process_details
'SADABS-2016/2 (Bruker,2016/2) was used for absorption correction. wR2(int) was 0.1764 before and 0.1282 after correction. The Ratio of minimum to maximum transmission is 0.4394. The \l/2 correction factor is Not present.'
_exptl_crystal_colour colourless
_exptl_crystal_density_diffrn 1.186
_exptl_crystal_description plate
_exptl_crystal_F_000 1264
_exptl_crystal_size_max 0.15
_exptl_crystal_size_mid 0.1
_exptl_crystal_size_min 0.02
_refine_diff_density_max 0.426
_refine_diff_density_min -0.475
_refine_diff_density_rms 0.110
_refine_ls_abs_structure_details
;
 Flack x determined using 1471 quotients [(I+)-(I-)]/[(I+)+(I-)]
 (Parsons, Flack and Wagner, Acta Cryst. B69 (2013) 249-259).
;
_refine_ls_abs_structure_Flack 0.13(19)
_refine_ls_extinction_coef 0.033(4)
_refine_ls_extinction_expression Fc^*^=kFc[1+0.001xFc^2^\l^3^/sin(2\q)]^-1/4^
_refine_ls_extinction_method 'SHELXL-2016/6 (Sheldrick 2016)'
_refine_ls_goodness_of_fit_ref 1.077
_refine_ls_hydrogen_treatment constr
_refine_ls_matrix_type full
_refine_ls_number_parameters 430
_refine_ls_number_reflns 5949
_refine_ls_number_restraints 0
_refine_ls_restrained_S_all 1.077
_refine_ls_R_factor_all 0.1524
_refine_ls_R_factor_gt 0.1359
_refine_ls_shift/su_max 0.009
_refine_ls_shift/su_mean 0.002
_refine_ls_structure_factor_coef Fsqd
_refine_ls_weighting_details 'w=1/[\s^2^(Fo^2^)+(0.1472P)^2^+10.8570P] where P=(Fo^2^+2Fc^2^)/3'
_refine_ls_weighting_scheme calc
_refine_ls_wR_factor_gt 0.3285
_refine_ls_wR_factor_ref 0.3440
_reflns_Friedel_coverage 0.678
_reflns_Friedel_fraction_full 0.899
_reflns_Friedel_fraction_max 0.892
_reflns_number_gt 4943
_reflns_number_total 5949
_reflns_threshold_expression 'I > 2\s(I)'
_cod_data_source_file ja8b10766_si_002.cif
_cod_data_source_block mjl18459
_cod_original_cell_volume 3309.3(3)
_cod_database_code 4133525
_shelx_shelxl_version_number 2016/6
_shelx_space_group_comment
;
The symmetry employed for this shelxl refinement is uniquely defined
by the following loop, which should always be used as a source of
symmetry information in preference to the above space-group names.
They are only intended as comments.
;
_shelx_estimated_absorpt_t_max 0.992
_shelx_estimated_absorpt_t_min 0.944
_olex2_refinement_description
;
1. Fixed Uiso
 At 1.2 times of:
  All C(H) groups, All C(H,H) groups, All N(H) groups
 At 1.5 times of:
  All C(H,H,H) groups
2. Others
 Fixed Sof: C9A(0.5) H9A(0.5) C10A(0.5) H10A(0.5) C11A(0.5) H11A(0.5)
 H11B(0.5) H11C(0.5) C9B(0.5) H9B(0.5) C10B(0.5) H10B(0.5) C11B(0.5) H11D(0.5)
 H11E(0.5) H11F(0.5)
3.a Ternary CH refined with riding coordinates:
 C1(H1B), C1A(H1AA)
3.b Secondary CH2 refined with riding coordinates:
 C4(H4A,H4B), C4A(H4AA,H4AB)
3.c Aromatic/amide H refined with riding coordinates:
 N1(H1), C2(H2), C6(H6), C7(H7), C9(H9), C10(H10), C13(H13), C14(H14),
 C16(H16), C17(H17), N1A(H1A), C2A(H2A), C6A(H6A), C7A(H7A), C13A(H13A),
 C14A(H14A), C16A(H16A), C17A(H17A), C9A(H9A), C10A(H10A), C9B(H9B), C10B(H10B)
3.d X=CH2 refined with riding coordinates:
 C3(H3A,H3B), C3A(H3AA,H3AB)
3.e Idealised Me refined as rotating group:
 C11(H11G,H11H,H11I), C19(H19D,H19E,H19F), C19A(H19A,H19B,H19C), C11A(H11A,
 H11B,H11C), C11B(H11D,H11E,H11F)
;
_olex2_submission_special_instructions 'No special instructions were received'

loop_
_space_group_symop_operation_xyz
'x, y, z'
'-x+1/2, -y, z+1/2'
'-x, y+1/2, -z+1/2'
'x+1/2, -y+1/2, -z'

loop_
_atom_site_label
_atom_site_type_symbol
_atom_site_fract_x
_atom_site_fract_y
_atom_site_fract_z
_atom_site_U_iso_or_equiv
_atom_site_adp_type
_atom_site_occupancy
_atom_site_site_symmetry_order
_atom_site_calc_flag
_atom_site_refinement_flags_posn
_atom_site_refinement_flags_occupancy
_atom_site_disorder_assembly
_atom_site_disorder_group
O1 O 0.1540(9) 0.97965(19) 1.3165(17) 0.096(4) Uani 1 1 d . . . .
O2 O 0.2540(6) 0.75110(14) 0.4418(11) 0.0527(18) Uani 1 1 d . . . .
N1 N 0.4691(7) 0.76354(15) 0.5419(11) 0.0414(18) Uani 1 1 d . . . .
H1 H 0.555523 0.757480 0.550400 0.050 Uiso 1 1 calc R . . .
C1 C 0.3777(10) 0.87565(19) 0.8322(14) 0.044(2) Uani 1 1 d . . . .
H1B H 0.443025 0.878095 0.937608 0.053 Uiso 1 1 calc R . . .
C2 C 0.4087(11) 0.8978(2) 0.6865(14) 0.052(2) Uani 1 1 d . . . .
H2 H 0.363148 0.895987 0.571610 0.063 Uiso 1 1 calc R . . .
C3 C 0.4957(15) 0.9197(3) 0.709(3) 0.104(6) Uani 1 1 d . . . .
H3A H 0.543046 0.922129 0.822078 0.124 Uiso 1 1 calc R . . .
H3B H 0.510165 0.932714 0.611751 0.124 Uiso 1 1 calc R . . .
C4 C 0.2296(13) 0.8782(2) 0.8984(19) 0.066(3) Uani 1 1 d . . . .
H4A H 0.207029 0.861474 0.974593 0.079 Uiso 1 1 calc R . . .
H4B H 0.166507 0.878045 0.791203 0.079 Uiso 1 1 calc R . . .
C5 C 0.2015(10) 0.9056(2) 1.0125(14) 0.048(2) Uani 1 1 d . . . .
C6 C 0.2217(13) 0.9062(2) 1.1938(18) 0.063(3) Uani 1 1 d . . . .
H6 H 0.249154 0.889271 1.253874 0.076 Uiso 1 1 calc R . . .
C7 C 0.2039(14) 0.9311(3) 1.300(2) 0.074(4) Uani 1 1 d . . . .
H7 H 0.214833 0.931284 1.429191 0.089 Uiso 1 1 calc R . . .
C8 C 0.1680(11) 0.9558(2) 1.1969(19) 0.060(3) Uani 1 1 d . . . .
C9 C 0.1455(13) 0.9555(2) 1.0202(19) 0.068(3) Uani 1 1 d . . . .
H9 H 0.116004 0.972204 0.959181 0.081 Uiso 1 1 calc R . . .
C10 C 0.1656(11) 0.9297(2) 0.9191(19) 0.061(3) Uani 1 1 d . . . .
H10 H 0.154333 0.929326 0.789810 0.074 Uiso 1 1 calc R . . .
C11 C 0.1174(17) 1.0058(3) 1.221(3) 0.110(7) Uani 1 1 d . . . .
H11G H 0.178236 1.008170 1.114346 0.165 Uiso 1 1 calc GR . . .
H11H H 0.129260 1.021925 1.304048 0.165 Uiso 1 1 calc GR . . .
H11I H 0.020240 1.004817 1.180561 0.165 Uiso 1 1 calc GR . . .
C12 C 0.4010(9) 0.8464(2) 0.7433(14) 0.044(2) Uani 1 1 d . . . .
C13 C 0.3108(10) 0.83481(19) 0.6212(14) 0.047(2) Uani 1 1 d . . . .
H13 H 0.232565 0.845727 0.584348 0.056 Uiso 1 1 calc R . . .
C14 C 0.3270(10) 0.8073(2) 0.5456(15) 0.050(2) Uani 1 1 d . . . .
H14 H 0.262777 0.799750 0.459645 0.059 Uiso 1 1 calc R . . .
C15 C 0.4412(10) 0.79238(18) 0.6045(12) 0.041(2) Uani 1 1 d . . . .
C16 C 0.5364(9) 0.80348(19) 0.7291(13) 0.042(2) Uani 1 1 d . . . .
H16 H 0.614111 0.792558 0.767647 0.050 Uiso 1 1 calc R . . .
C17 C 0.5162(9) 0.83095(19) 0.7972(14) 0.041(2) Uani 1 1 d . . . .
H17 H 0.581556 0.838932 0.880121 0.049 Uiso 1 1 calc R . . .
C18 C 0.3764(9) 0.74568(18) 0.4735(14) 0.042(2) Uani 1 1 d . . . .
C19 C 0.4344(11) 0.7164(2) 0.4245(16) 0.052(2) Uani 1 1 d . . . .
H19D H 0.366083 0.706091 0.350444 0.078 Uiso 1 1 calc GR . . .
H19E H 0.453406 0.705789 0.537117 0.078 Uiso 1 1 calc GR . . .
H19F H 0.520882 0.718626 0.354692 0.078 Uiso 1 1 calc GR . . .
O1A O 0.0883(6) 0.75202(14) -0.0597(11) 0.0495(17) Uani 1 1 d . . . .
O2A O 0.0734(10) 0.48638(15) -0.2320(14) 0.080(3) Uani 1 1 d . . . .
N1A N 0.3075(8) 0.73497(14) -0.0542(11) 0.0404(17) Uani 1 1 d . . . .
H1A H 0.393382 0.739594 -0.024579 0.049 Uiso 1 1 calc R . . .
C1A C 0.2487(11) 0.62054(18) -0.3191(15) 0.051(2) Uani 1 1 d . . . .
H1AA H 0.152200 0.618336 -0.368455 0.061 Uiso 1 1 calc R . . .
C2A C 0.3446(19) 0.6142(3) -0.465(3) 0.093(5) Uani 1 1 d . . . .
H2A H 0.426679 0.605288 -0.420776 0.112 Uiso 1 1 calc R . . .
C3A C 0.347(2) 0.6174(6) -0.625(3) 0.156(11) Uani 1 1 d . . . .
H3AA H 0.270797 0.626112 -0.685510 0.187 Uiso 1 1 calc R . . .
H3AB H 0.425464 0.611163 -0.693541 0.187 Uiso 1 1 calc R . . .
C4A C 0.2646(17) 0.6001(2) -0.155(2) 0.078(4) Uani 1 1 d . . . .
H4AA H 0.364016 0.599375 -0.119658 0.094 Uiso 1 1 calc R . . .
H4AB H 0.211699 0.607747 -0.050242 0.094 Uiso 1 1 calc R . . .
C5A C 0.2150(13) 0.5701(2) -0.1928(18) 0.063(3) Uani 1 1 d . . . .
C6A C 0.0873(14) 0.5627(2) -0.215(3) 0.084(5) Uani 1 1 d . . . .
H6A H 0.019149 0.577307 -0.217793 0.100 Uiso 1 1 calc R . . .
C7A C 0.0412(13) 0.5344(2) -0.234(3) 0.086(5) Uani 1 1 d . . . .
H7A H -0.054447 0.530709 -0.257528 0.104 Uiso 1 1 calc R . . .
C8A C 0.1263(12) 0.5137(2) -0.2208(18) 0.067(4) Uani 1 1 d . . . .
C12A C 0.2639(10) 0.65126(18) -0.2478(14) 0.047(2) Uani 1 1 d . . . .
C13A C 0.1613(9) 0.67068(18) -0.2835(14) 0.043(2) Uani 1 1 d . . . .
H13A H 0.081821 0.665093 -0.351931 0.052 Uiso 1 1 calc R . . .
C14A C 0.1720(9) 0.69895(17) -0.2199(13) 0.0385(19) Uani 1 1 d . . . .
H14A H 0.101065 0.712371 -0.246433 0.046 Uiso 1 1 calc R . . .
C15A C 0.2860(9) 0.70653(17) -0.1196(13) 0.041(2) Uani 1 1 d . . . .
C16A C 0.3909(9) 0.68684(18) -0.0823(13) 0.042(2) Uani 1 1 d . . . .
H16A H 0.469880 0.691839 -0.010883 0.050 Uiso 1 1 calc R . . .
C17A C 0.3753(11) 0.65914(19) -0.1547(16) 0.053(3) Uani 1 1 d . . . .
H17A H 0.447749 0.645753 -0.135523 0.064 Uiso 1 1 calc R . . .
C18A C 0.2101(8) 0.75521(17) -0.0335(15) 0.041(2) Uani 1 1 d . . . .
C19A C 0.2674(9) 0.78281(17) 0.0384(14) 0.041(2) Uani 1 1 d . . . .
H19A H 0.266999 0.796973 -0.059779 0.062 Uiso 1 1 calc GR . . .
H19B H 0.362937 0.779928 0.081568 0.062 Uiso 1 1 calc GR . . .
H19C H 0.209335 0.789467 0.140061 0.062 Uiso 1 1 calc GR . . .
C9A C 0.234(2) 0.5205(4) -0.096(3) 0.054(5) Uani 0.5 1 d . P A 1
H9A H 0.272694 0.506240 -0.019482 0.064 Uiso 0.5 1 calc R P A 1
C10A C 0.282(3) 0.5486(4) -0.087(3) 0.056(5) Uani 0.5 1 d . P A 1
H10A H 0.358065 0.553303 -0.009753 0.067 Uiso 0.5 1 calc R P A 1
C11A C 0.129(3) 0.4645(4) -0.119(4) 0.070(7) Uani 0.5 1 d . P B 1
H11A H 0.229866 0.466736 -0.109245 0.105 Uiso 0.5 1 calc GR P B 1
H11B H 0.107213 0.446008 -0.172986 0.105 Uiso 0.5 1 calc GR P B 1
H11C H 0.086992 0.465718 0.003373 0.105 Uiso 0.5 1 calc GR P B 1
C9B C 0.266(3) 0.5205(4) -0.298(3) 0.056(6) Uani 0.5 1 d . P A 2
H9B H 0.321010 0.506609 -0.357691 0.067 Uiso 0.5 1 calc R P A 2
C10B C 0.313(2) 0.5495(4) -0.277(3) 0.047(5) Uani 0.5 1 d . P A 2
H10B H 0.403151 0.555085 -0.316437 0.057 Uiso 0.5 1 calc R P A 2
C11B C 0.191(2) 0.4640(4) -0.288(3) 0.050(5) Uani 0.5 1 d . P B 2
H11D H 0.229397 0.469029 -0.407489 0.075 Uiso 0.5 1 calc GR P B 2
H11E H 0.149573 0.444988 -0.294050 0.075 Uiso 0.5 1 calc GR P B 2
H11F H 0.264956 0.464145 -0.195691 0.075 Uiso 0.5 1 calc GR P B 2

loop_
_atom_site_aniso_label
_atom_site_aniso_U_11
_atom_site_aniso_U_22
_atom_site_aniso_U_33
_atom_site_aniso_U_23
_atom_site_aniso_U_13
_atom_site_aniso_U_12
O1 0.069(5) 0.071(5) 0.148(10) -0.054(6) -0.009(6) 0.011(4)
O2 0.039(3) 0.049(3) 0.070(5) -0.004(3) -0.001(3) -0.006(3)
N1 0.037(4) 0.042(4) 0.044(5) -0.006(3) 0.002(3) 0.005(3)
C1 0.045(5) 0.044(4) 0.044(6) 0.003(4) -0.007(4) -0.005(4)
C2 0.061(6) 0.059(6) 0.037(5) 0.009(5) -0.003(5) 0.009(5)
C3 0.078(9) 0.074(8) 0.159(18) 0.052(10) 0.007(10) -0.024(7)
C4 0.072(7) 0.061(6) 0.064(8) -0.024(6) -0.002(6) -0.009(5)
C5 0.048(5) 0.053(5) 0.043(6) -0.010(4) -0.001(4) -0.003(4)
C6 0.075(7) 0.053(6) 0.061(8) 0.007(5) -0.011(6) 0.015(5)
C7 0.079(8) 0.082(8) 0.063(8) -0.010(7) -0.016(7) 0.023(7)
C8 0.047(6) 0.056(6) 0.077(9) -0.023(6) -0.015(6) 0.006(4)
C9 0.075(8) 0.059(6) 0.069(9) -0.017(6) 0.006(7) 0.015(5)
C10 0.048(6) 0.071(7) 0.065(8) -0.008(6) -0.004(5) 0.010(5)
C11 0.100(11) 0.050(7) 0.18(2) -0.024(9) -0.038(13) 0.012(7)
C12 0.036(4) 0.051(5) 0.046(6) 0.001(4) -0.005(4) 0.002(4)
C13 0.049(5) 0.046(5) 0.045(6) -0.005(4) -0.017(4) 0.007(4)
C14 0.047(5) 0.059(5) 0.043(6) -0.011(5) -0.017(5) 0.006(4)
C15 0.050(5) 0.046(5) 0.026(4) -0.004(4) 0.007(4) 0.001(4)
C16 0.045(5) 0.045(4) 0.035(5) 0.004(4) -0.009(4) 0.005(4)
C17 0.032(4) 0.049(5) 0.040(5) 0.001(4) -0.001(4) -0.003(3)
C18 0.038(5) 0.042(4) 0.046(5) 0.002(4) 0.002(4) 0.001(4)
C19 0.057(6) 0.045(5) 0.055(7) -0.001(5) 0.007(5) 0.005(4)
O1A 0.032(3) 0.051(3) 0.066(5) -0.003(3) 0.002(3) 0.002(3)
O2A 0.099(6) 0.044(4) 0.098(7) 0.007(4) -0.047(6) -0.001(4)
N1A 0.041(4) 0.037(3) 0.043(4) -0.008(3) -0.005(3) -0.002(3)
C1A 0.060(6) 0.039(4) 0.054(6) -0.001(4) -0.015(5) 0.004(4)
C2A 0.129(13) 0.048(6) 0.104(13) -0.017(7) 0.024(11) 0.025(7)
C3A 0.123(16) 0.26(3) 0.081(14) 0.009(16) 0.048(13) 0.065(18)
C4A 0.117(11) 0.040(5) 0.078(9) 0.008(5) -0.043(8) -0.010(6)
C5A 0.081(8) 0.042(5) 0.067(8) 0.003(5) -0.029(7) -0.001(5)
C6A 0.067(7) 0.043(5) 0.141(14) 0.008(7) 0.014(9) 0.006(5)
C7A 0.060(7) 0.053(6) 0.146(16) -0.020(8) 0.015(9) 0.003(5)
C8A 0.074(7) 0.051(5) 0.075(8) 0.002(5) -0.061(7) -0.015(5)
C12A 0.052(5) 0.042(4) 0.046(6) -0.007(4) -0.006(5) 0.001(4)
C13A 0.041(5) 0.044(4) 0.045(5) -0.012(4) -0.015(4) 0.001(4)
C14A 0.042(4) 0.035(4) 0.039(5) 0.000(4) -0.004(4) 0.002(3)
C15A 0.043(5) 0.038(4) 0.042(5) -0.005(4) -0.006(4) 0.001(4)
C16A 0.041(4) 0.045(4) 0.040(5) -0.013(4) -0.004(4) 0.004(4)
C17A 0.051(5) 0.040(5) 0.069(7) -0.014(5) -0.008(5) 0.008(4)
C18A 0.023(4) 0.040(4) 0.060(6) 0.005(4) 0.001(4) 0.000(3)
C19A 0.039(4) 0.040(4) 0.045(5) -0.003(4) -0.008(4) -0.001(3)
C9A 0.074(14) 0.062(11) 0.026(10) 0.007(8) -0.031(9) 0.010(10)
C10A 0.082(15) 0.046(10) 0.039(12) 0.002(8) -0.010(11) -0.006(10)
C11A 0.103(19) 0.044(10) 0.063(16) 0.004(10) -0.031(15) 0.020(12)
C9B 0.094(17) 0.052(10) 0.022(9) -0.003(8) -0.016(10) -0.007(11)
C10B 0.045(10) 0.040(9) 0.057(13) 0.008(9) -0.004(10) -0.010(7)
C11B 0.068(13) 0.039(9) 0.042(11) -0.005(8) 0.015(10) 0.002(8)

loop_
_atom_type_symbol
_atom_type_description
_atom_type_scat_dispersion_real
_atom_type_scat_dispersion_imag
_atom_type_scat_source
C C 0.0148 0.0070 'International Tables Vol C Tables 4.2.6.8 and 6.1.1.4'
H H 0.0000 0.0000 'International Tables Vol C Tables 4.2.6.8 and 6.1.1.4'
N N 0.0241 0.0134 'International Tables Vol C Tables 4.2.6.8 and 6.1.1.4'
O O 0.0412 0.0250 'International Tables Vol C Tables 4.2.6.8 and 6.1.1.4'

loop_
_geom_angle_atom_site_label_1
_geom_angle_atom_site_label_2
_geom_angle_atom_site_label_3
_geom_angle
C8 O1 C11 113.4(13)
C15 N1 H1 117.0
C18 N1 H1 117.0
C18 N1 C15 126.0(8)
C2 C1 H1B 109.6
C2 C1 C12 107.0(8)
C4 C1 H1B 109.6
C4 C1 C2 110.8(9)
C4 C1 C12 110.1(8)
C12 C1 H1B 109.6
C1 C2 H2 117.7
C3 C2 C1 124.5(12)
C3 C2 H2 117.7
C2 C3 H3A 120.0
C2 C3 H3B 120.0
H3A C3 H3B 120.0
C1 C4 H4A 108.8
C1 C4 H4B 108.8
C1 C4 C5 113.6(9)
H4A C4 H4B 107.7
C5 C4 H4A 108.8
C5 C4 H4B 108.8
C6 C5 C4 121.4(10)
C6 C5 C10 120.7(10)
C10 C5 C4 117.7(10)
C5 C6 H6 118.6
C5 C6 C7 122.9(11)
C7 C6 H6 118.6
C6 C7 H7 122.7
C6 C7 C8 114.6(12)
C8 C7 H7 122.7
C7 C8 O1 110.1(12)
C9 C8 O1 126.4(12)
C9 C8 C7 123.4(11)
C8 C9 H9 120.2
C8 C9 C10 119.6(12)
C10 C9 H9 120.2
C5 C10 C9 118.7(12)
C5 C10 H10 120.6
C9 C10 H10 120.6
O1 C11 H11G 109.5
O1 C11 H11H 109.5
O1 C11 H11I 109.5
H11G C11 H11H 109.5
H11G C11 H11I 109.5
H11H C11 H11I 109.5
C13 C12 C1 122.9(8)
C13 C12 C17 119.1(9)
C17 C12 C1 117.9(8)
C12 C13 H13 118.2
C12 C13 C14 123.6(9)
C14 C13 H13 118.2
C13 C14 H14 122.1
C15 C14 C13 115.8(8)
C15 C14 H14 122.1
C14 C15 N1 121.8(8)
C14 C15 C16 122.4(8)
C16 C15 N1 115.8(8)
C15 C16 H16 120.4
C15 C16 C17 119.3(8)
C17 C16 H16 120.4
C12 C17 C16 119.8(9)
C12 C17 H17 120.1
C16 C17 H17 120.1
O2 C18 N1 125.7(8)
O2 C18 C19 119.6(8)
N1 C18 C19 114.7(8)
C18 C19 H19D 109.5
C18 C19 H19E 109.5
C18 C19 H19F 109.5
H19D C19 H19E 109.5
H19D C19 H19F 109.5
H19E C19 H19F 109.5
C8A O2A C11A 120.1(12)
C8A O2A C11B 111.8(11)
C15A N1A H1A 116.6
C18A N1A H1A 116.6
C18A N1A C15A 126.8(7)
C2A C1A H1AA 107.8
C2A C1A C4A 112.3(11)
C2A C1A C12A 112.5(9)
C4A C1A H1AA 107.8
C4A C1A C12A 108.5(9)
C12A C1A H1AA 107.8
C1A C2A H2A 111.9
C3A C2A C1A 136.1(19)
C3A C2A H2A 111.9
C2A C3A H3AA 120.0
C2A C3A H3AB 120.0
H3AA C3A H3AB 120.0
C1A C4A H4AA 108.7
C1A C4A H4AB 108.7
H4AA C4A H4AB 107.6
C5A C4A C1A 114.4(10)
C5A C4A H4AA 108.7
C5A C4A H4AB 108.7
C6A C5A C4A 125.0(11)
C6A C5A C10A 107.7(14)
C6A C5A C10B 112.1(12)
C10A C5A C4A 115.0(12)
C10B C5A C4A 119.0(13)
C5A C6A H6A 117.8
C5A C6A C7A 124.4(11)
C7A C6A H6A 117.8
C6A C7A H7A 119.5
C8A C7A C6A 120.9(12)
C8A C7A H7A 119.5
O2A C8A C9A 121.0(11)
O2A C8A C9B 120.6(13)
C7A C8A O2A 118.1(10)
C7A C8A C9A 110.1(13)
C7A C8A C9B 112.5(13)
C13A C12A C1A 119.7(8)
C17A C12A C1A 120.9(9)
C17A C12A C13A 119.4(8)
C12A C13A H13A 119.5
C12A C13A C14A 121.1(8)
C14A C13A H13A 119.5
C13A C14A H14A 120.6
C15A C14A C13A 118.7(8)
C15A C14A H14A 120.6
C14A C15A N1A 122.5(8)
C14A C15A C16A 120.6(8)
C16A C15A N1A 116.9(8)
C15A C16A H16A 121.2
C15A C16A C17A 117.7(8)
C17A C16A H16A 121.2
C12A C17A C16A 122.5(9)
C12A C17A H17A 118.8
C16A C17A H17A 118.8
O1A C18A N1A 125.0(8)
O1A C18A C19A 121.4(8)
N1A C18A C19A 113.5(7)
C18A C19A H19A 109.5
C18A C19A H19B 109.5
C18A C19A H19C 109.5
H19A C19A H19B 109.5
H19A C19A H19C 109.5
H19B C19A H19C 109.5
C8A C9A H9A 120.6
C10A C9A C8A 118.9(16)
C10A C9A H9A 120.6
C5A C10A H10A 120.1
C9A C10A C5A 119.7(18)
C9A C10A H10A 120.1
O2A C11A H11A 109.5
O2A C11A H11B 109.5
O2A C11A H11C 109.5
H11A C11A H11B 109.5
H11A C11A H11C 109.5
H11B C11A H11C 109.5
C8A C9B H9B 121.7
C10B C9B C8A 116.5(19)
C10B C9B H9B 121.7
C5A C10B H10B 121.2
C9B C10B C5A 117.5(17)
C9B C10B H10B 121.2
O2A C11B H11D 109.5
O2A C11B H11E 109.5
O2A C11B H11F 109.5
H11D C11B H11E 109.5
H11D C11B H11F 109.5
H11E C11B H11F 109.5

loop_
_geom_bond_atom_site_label_1
_geom_bond_atom_site_label_2
_geom_bond_distance
O1 C8 1.433(13)
O1 C11 1.460(19)
O2 C18 1.225(11)
N1 H1 0.8800
N1 C15 1.461(11)
N1 C18 1.324(11)
C1 H1B 1.0000
C1 C2 1.521(13)
C1 C4 1.507(16)
C1 C12 1.543(13)
C2 H2 0.9500
C2 C3 1.338(17)
C3 H3A 0.9500
C3 H3B 0.9500
C4 H4A 0.9900
C4 H4B 0.9900
C4 C5 1.560(14)
C5 C6 1.338(16)
C5 C10 1.370(15)
C6 H6 0.9500
C6 C7 1.415(17)
C7 H7 0.9500
C7 C8 1.430(17)
C8 C9 1.308(18)
C9 H9 0.9500
C9 C10 1.437(15)
C10 H10 0.9500
C11 H11G 0.9800
C11 H11H 0.9800
C11 H11I 0.9800
C12 C13 1.357(13)
C12 C17 1.382(12)
C13 H13 0.9500
C13 C14 1.417(13)
C14 H14 0.9500
C14 C15 1.374(13)
C15 C16 1.392(13)
C16 H16 0.9500
C16 C17 1.402(13)
C17 H17 0.9500
C18 C19 1.532(12)
C19 H19D 0.9800
C19 H19E 0.9800
C19 H19F 0.9800
O1A C18A 1.195(10)
O2A C8A 1.389(12)
O2A C11A 1.43(2)
O2A C11B 1.60(2)
N1A H1A 0.8800
N1A C15A 1.439(10)
N1A C18A 1.345(11)
C1A H1AA 1.0000
C1A C2A 1.438(19)
C1A C4A 1.544(15)
C1A C12A 1.547(12)
C2A H2A 0.9500
C2A C3A 1.18(2)
C3A H3AA 0.9500
C3A H3AB 0.9500
C4A H4AA 0.9900
C4A H4AB 0.9900
C4A C5A 1.519(14)
C5A C6A 1.284(17)
C5A C10A 1.43(2)
C5A C10B 1.49(2)
C6A H6A 0.9500
C6A C7A 1.416(16)
C7A H7A 0.9500
C7A C8A 1.277(16)
C8A C9A 1.41(2)
C8A C9B 1.49(3)
C12A C13A 1.370(12)
C12A C17A 1.322(13)
C13A H13A 0.9500
C13A C14A 1.416(12)
C14A H14A 0.9500
C14A C15A 1.365(12)
C15A C16A 1.397(12)
C16A H16A 0.9500
C16A C17A 1.418(12)
C17A H17A 0.9500
C18A C19A 1.508(12)
C19A H19A 0.9800
C19A H19B 0.9800
C19A H19C 0.9800
C9A H9A 0.9500
C9A C10A 1.41(3)
C10A H10A 0.9500
C11A H11A 0.9800
C11A H11B 0.9800
C11A H11C 0.9800
C9B H9B 0.9500
C9B C10B 1.45(3)
C10B H10B 0.9500
C11B H11D 0.9800
C11B H11E 0.9800
C11B H11F 0.9800
